data_4117859
loop_
_publ_author_name
'Jes\'us Campos'
'Joaqu\'in L\'opez-Serrano'
'Eleuterio \'Alvarez'
'Ernesto Carmona'

_publ_section_title
;
 Cationic Ir(III) Alkylidenes Are Key Intermediates in C-H Bond Activation
 and C-C Bond-Forming Reactions
;
_journal_name_full 'Journal of the American Chemical Society'
_journal_page_first 7165
_journal_page_last 7175
_journal_paper_doi 10.1021/ja301759m
_journal_volume 134
_journal_year 2012
_chemical_formula_moiety 'C29 H38 Ir N P, C F3 O3 S'
_chemical_formula_sum 'C30 H38 F3 Ir N O3 P S'
_chemical_formula_weight 772.84
_chemical_name_systematic
; 
 ? 
;
_space_group_IT_number 15
_symmetry_cell_setting monoclinic
_symmetry_space_group_name_Hall '-C 2yc'
_symmetry_space_group_name_H-M 'C 1 2/c 1'
_atom_sites_solution_hydrogens geom
_atom_sites_solution_primary direct
_atom_sites_solution_secondary difmap
_audit_creation_method SHELXL-97
_cell_angle_alpha 90.00
_cell_angle_beta 96.9240(10)
_cell_angle_gamma 90.00
_cell_formula_units_Z 8
_cell_length_a 32.5889(19)
_cell_length_b 8.4679(5)
_cell_length_c 22.0407(14)
_cell_measurement_reflns_used 6565
_cell_measurement_temperature 173(2)
_cell_measurement_theta_max 25.32
_cell_measurement_theta_min 2.49
_cell_volume 6038.0(6)
_computing_cell_refinement 'APEX2 Software Suite (Bruker, 2007)'
_computing_data_collection 'APEX2 Software Suite (Bruker, 2007)'
_computing_data_reduction 'APEX2 Software Suite (Bruker, 2007)'
_computing_molecular_graphics 'SHELXTL (Sheldrick, 2008)'
_computing_publication_material 'SHELXTL and publCIF (Westrip, 2010)'
_computing_structure_refinement 'SHELXL97 (Sheldrick, 2008)'
_computing_structure_solution 'SIR2002 (Burla et al., 2003)'
_diffrn_ambient_temperature 173(2)
_diffrn_detector_area_resol_mean 8.26
_diffrn_measured_fraction_theta_full 0.998
_diffrn_measured_fraction_theta_max 0.998
_diffrn_measurement_device_type
;
 Bruker-Nonius X8kappa APEX II CCD area detector
;
_diffrn_measurement_method 'phi and omega scans with narrow frames'
_diffrn_radiation_monochromator graphite
_diffrn_radiation_source 'fine-focus sealed tube'
_diffrn_radiation_type MoK\a
_diffrn_radiation_wavelength 0.71073
_diffrn_reflns_av_R_equivalents 0.0584
_diffrn_reflns_av_sigmaI/netI 0.0409
_diffrn_reflns_limit_h_max 46
_diffrn_reflns_limit_h_min -46
_diffrn_reflns_limit_k_max 12
_diffrn_reflns_limit_k_min -9
_diffrn_reflns_limit_l_max 31
_diffrn_reflns_limit_l_min -31
_diffrn_reflns_number 69766
_diffrn_reflns_theta_full 30.51
_diffrn_reflns_theta_max 30.51
_diffrn_reflns_theta_min 1.86
_diffrn_standards_decay_% 0
_exptl_absorpt_coefficient_mu 4.595
_exptl_absorpt_correction_T_max 0.7100
_exptl_absorpt_correction_T_min 0.5268
_exptl_absorpt_correction_type multi-scan
_exptl_absorpt_process_details
;
program SADABS, Bruker (2001).
;
_exptl_crystal_colour yellow
_exptl_crystal_density_diffrn 1.700
_exptl_crystal_description needle
_exptl_crystal_F_000 3072
_exptl_crystal_size_max 0.16
_exptl_crystal_size_mid 0.08
_exptl_crystal_size_min 0.08
_refine_diff_density_max 1.627
_refine_diff_density_min -1.662
_refine_diff_density_rms 0.163
_refine_ls_extinction_method none
_refine_ls_goodness_of_fit_ref 1.031
_refine_ls_hydrogen_treatment constr
_refine_ls_matrix_type full
_refine_ls_number_parameters 413
_refine_ls_number_reflns 9191
_refine_ls_number_restraints 180
_refine_ls_restrained_S_all 1.053
_refine_ls_R_factor_all 0.0544
_refine_ls_R_factor_gt 0.0405
_refine_ls_shift/su_max 0.002
_refine_ls_shift/su_mean 0.000
_refine_ls_structure_factor_coef Fsqd
_refine_ls_weighting_details 'calc w=1/[\s^2^(Fo^2^)+(0.0561P)^2^+34.1078P] where P=(Fo^2^+2Fc^2^)/3'
_refine_ls_weighting_scheme calc
_refine_ls_wR_factor_gt 0.1005
_refine_ls_wR_factor_ref 0.1071
_reflns_number_gt 7399
_reflns_number_total 9191
_reflns_threshold_expression >2sigma(I)
_cod_data_source_file ja301759m_si_001.cif
_cod_data_source_block 1-NCMe+
_cod_original_sg_symbol_H-M 'C 2/c'
_cod_database_code 4117859

loop_
_symmetry_equiv_pos_as_xyz
'x, y, z'
'-x, y, -z+1/2'
'x+1/2, y+1/2, z'
'-x+1/2, y+1/2, -z+1/2'
'-x, -y, -z'
'x, -y, z-1/2'
'-x+1/2, -y+1/2, -z'
'x+1/2, -y+1/2, z-1/2'

loop_
_atom_site_label
_atom_site_type_symbol
_atom_site_fract_x
_atom_site_fract_y
_atom_site_fract_z
_atom_site_U_iso_or_equiv
_atom_site_adp_type
_atom_site_occupancy
_atom_site_symmetry_multiplicity
_atom_site_calc_flag
_atom_site_refinement_flags
_atom_site_disorder_assembly
_atom_site_disorder_group
Ir1 Ir 0.095512(5) 0.396915(19) 0.118774(7) 0.02262(6) Uani 1 1 d . . .
P1 P 0.16033(3) 0.48912(12) 0.11172(5) 0.0212(2) Uani 1 1 d . A .
N1 N 0.10471(12) 0.4466(5) 0.20972(18) 0.0289(8) Uani 1 1 d . A .
C1 C 0.19526(13) 0.3363(5) 0.14518(18) 0.0218(8) Uani 1 1 d . . .
C2 C 0.17437(13) 0.2047(5) 0.16449(19) 0.0244(8) Uani 1 1 d . A .
C3 C 0.19694(15) 0.0849(5) 0.1967(2) 0.0296(9) Uani 1 1 d . . .
H3 H 0.1830 -0.0033 0.2114 0.036 Uiso 1 1 calc R A .
C4 C 0.23964(16) 0.0948(6) 0.2073(2) 0.0338(10) Uani 1 1 d . A .
H4 H 0.2549 0.0130 0.2291 0.041 Uiso 1 1 calc R . .
C5 C 0.26019(15) 0.2225(6) 0.1863(2) 0.0317(10) Uani 1 1 d . . .
H5 H 0.2895 0.2260 0.1932 0.038 Uiso 1 1 calc R A .
C6 C 0.23868(13) 0.3466(6) 0.15510(19) 0.0257(8) Uani 1 1 d . A .
C7 C 0.12852(14) 0.1888(5) 0.1474(2) 0.0276(9) Uani 1 1 d . A .
H7A H 0.1165 0.1455 0.1831 0.033 Uiso 1 1 calc R . .
H7B H 0.1237 0.1100 0.1141 0.033 Uiso 1 1 calc R . .
C8 C 0.26297(14) 0.4819(7) 0.1328(2) 0.0358(11) Uani 1 1 d . . .
H8A H 0.2920 0.4507 0.1334 0.054 Uiso 1 1 calc R A .
H8B H 0.2611 0.5736 0.1594 0.054 Uiso 1 1 calc R . .
H8C H 0.2516 0.5094 0.0909 0.054 Uiso 1 1 calc R . .
C9 C 0.17574(13) 0.5413(5) 0.03736(19) 0.0233(8) Uani 1 1 d . . .
C10 C 0.18881(15) 0.4195(6) -0.0004(2) 0.0281(9) Uani 1 1 d . A .
C11 C 0.20535(18) 0.4600(7) -0.0538(2) 0.0403(12) Uani 1 1 d . . .
H11 H 0.2149 0.3789 -0.0784 0.048 Uiso 1 1 calc R A .
C12 C 0.2081(2) 0.6146(8) -0.0715(3) 0.0511(15) Uani 1 1 d . A .
H12 H 0.2208 0.6405 -0.1068 0.061 Uiso 1 1 calc R . .
C13 C 0.1924(2) 0.7311(7) -0.0381(3) 0.0451(13) Uani 1 1 d . . .
H13 H 0.1928 0.8371 -0.0521 0.054 Uiso 1 1 calc R A .
C14 C 0.17582(16) 0.6983(6) 0.0161(2) 0.0321(10) Uani 1 1 d . A .
C15 C 0.18459(17) 0.2452(6) 0.0124(2) 0.0336(10) Uani 1 1 d . . .
H15A H 0.1773 0.1886 -0.0262 0.050 Uiso 1 1 calc R A .
H15B H 0.1629 0.2292 0.0389 0.050 Uiso 1 1 calc R . .
H15C H 0.2109 0.2046 0.0328 0.050 Uiso 1 1 calc R . .
C16 C 0.1568(2) 0.8365(6) 0.0467(3) 0.0474(14) Uani 1 1 d . . .
H16A H 0.1781 0.8879 0.0753 0.071 Uiso 1 1 calc R A .
H16B H 0.1345 0.7982 0.0690 0.071 Uiso 1 1 calc R . .
H16C H 0.1456 0.9127 0.0155 0.071 Uiso 1 1 calc R . .
C17 C 0.17462(16) 0.6536(6) 0.1646(2) 0.0329(10) Uani 1 1 d . . .
H17A H 0.1992 0.7067 0.1529 0.049 Uiso 1 1 calc R A .
H17B H 0.1806 0.6126 0.2063 0.049 Uiso 1 1 calc R . .
H17C H 0.1517 0.7289 0.1628 0.049 Uiso 1 1 calc R . .
C18 C 0.10931(16) 0.4596(7) 0.2609(2) 0.0366(11) Uani 1 1 d . . .
C19 C 0.1153(2) 0.4809(9) 0.3270(3) 0.0592(18) Uani 1 1 d . A .
H19A H 0.0961 0.5614 0.3386 0.089 Uiso 1 1 calc R . .
H19B H 0.1438 0.5147 0.3399 0.089 Uiso 1 1 calc R . .
H19C H 0.1101 0.3808 0.3471 0.089 Uiso 1 1 calc R . .
C20A C 0.03741(11) 0.2689(4) 0.08604(17) 0.0348(12) Uani 0.50 1 d PGU A 1
C21A C 0.05735(11) 0.3147(4) 0.03496(16) 0.0391(12) Uani 0.50 1 d PGU A 1
C22A C 0.05832(11) 0.4823(4) 0.03314(16) 0.0372(12) Uani 0.50 1 d PGU A 1
C23A C 0.03898(11) 0.5401(4) 0.08310(18) 0.0337(12) Uani 0.50 1 d PGU A 1
C24A C 0.02606(11) 0.4082(5) 0.11580(15) 0.0332(12) Uani 0.50 1 d PGU A 1
C25A C 0.02965(18) 0.1016(4) 0.1053(3) 0.059(2) Uani 0.50 1 d PGU A 1
H25A H 0.0251 0.0339 0.0691 0.088 Uiso 0.50 1 calc PR A 1
H25B H 0.0051 0.0989 0.1271 0.088 Uiso 0.50 1 calc PR A 1
H25C H 0.0537 0.0633 0.1324 0.088 Uiso 0.50 1 calc PR A 1
C26A C 0.07450(17) 0.2046(6) -0.0096(2) 0.060(2) Uani 0.50 1 d PGU A 1
H26A H 0.0971 0.1421 0.0119 0.090 Uiso 0.50 1 calc PR A 1
H26B H 0.0850 0.2664 -0.0420 0.090 Uiso 0.50 1 calc PR A 1
H26C H 0.0526 0.1337 -0.0276 0.090 Uiso 0.50 1 calc PR A 1
C27A C 0.07668(18) 0.5815(7) -0.0137(2) 0.060(2) Uani 0.50 1 d PGU A 1
H27A H 0.0667 0.6904 -0.0117 0.090 Uiso 0.50 1 calc PR A 1
H27B H 0.0683 0.5386 -0.0546 0.090 Uiso 0.50 1 calc PR A 1
H27C H 0.1069 0.5800 -0.0051 0.090 Uiso 0.50 1 calc PR A 1
C28A C 0.03317(18) 0.7115(4) 0.0987(3) 0.053(2) Uani 0.50 1 d PGU A 1
H28A H 0.0341 0.7230 0.1431 0.079 Uiso 0.50 1 calc PR A 1
H28B H 0.0064 0.7484 0.0788 0.079 Uiso 0.50 1 calc PR A 1
H28C H 0.0553 0.7746 0.0844 0.079 Uiso 0.50 1 calc PR A 1
C29A C 0.00411(17) 0.4149(8) 0.1723(2) 0.051(2) Uani 0.50 1 d PGU A 1
H29A H 0.0066 0.5215 0.1897 0.076 Uiso 0.50 1 calc PR A 1
H29B H 0.0167 0.3387 0.2024 0.076 Uiso 0.50 1 calc PR A 1
H29C H -0.0252 0.3889 0.1614 0.076 Uiso 0.50 1 calc PR A 1
C20B C 0.05074(11) 0.2722(4) 0.05153(17) 0.0435(13) Uani 0.50 1 d PGU A 2
C21B C 0.06365(11) 0.4081(5) 0.02121(15) 0.0432(13) Uani 0.50 1 d PGU A 2
C22B C 0.05146(11) 0.5435(4) 0.05258(18) 0.0426(13) Uani 0.50 1 d PGU A 2
C23B C 0.03102(11) 0.4912(4) 0.10230(16) 0.0448(13) Uani 0.50 1 d PGU A 2
C24B C 0.03057(10) 0.3235(4) 0.10165(16) 0.0446(13) Uani 0.50 1 d PGU A 2
C25B C 0.05730(18) 0.1028(4) 0.0336(3) 0.069(3) Uani 0.50 1 d PGU A 2
H25D H 0.0763 0.0993 0.0025 0.104 Uiso 0.50 1 calc PR A 2
H25E H 0.0308 0.0561 0.0172 0.104 Uiso 0.50 1 calc PR A 2
H25F H 0.0691 0.0430 0.0697 0.104 Uiso 0.50 1 calc PR A 2
C26B C 0.08635(18) 0.4086(8) -0.0346(2) 0.067(3) Uani 0.50 1 d PGU A 2
H26D H 0.1141 0.3643 -0.0240 0.101 Uiso 0.50 1 calc PR A 2
H26E H 0.0886 0.5172 -0.0492 0.101 Uiso 0.50 1 calc PR A 2
H26F H 0.0711 0.3446 -0.0668 0.101 Uiso 0.50 1 calc PR A 2
C27B C 0.05893(19) 0.7131(4) 0.0360(3) 0.073(3) Uani 0.50 1 d PGU A 2
H27D H 0.0648 0.7187 -0.0065 0.109 Uiso 0.50 1 calc PR A 2
H27E H 0.0825 0.7548 0.0630 0.109 Uiso 0.50 1 calc PR A 2
H27F H 0.0343 0.7760 0.0407 0.109 Uiso 0.50 1 calc PR A 2
C28B C 0.01293(17) 0.5956(6) 0.1478(2) 0.068(2) Uani 0.50 1 d PGU A 2
H28D H -0.0166 0.5731 0.1469 0.102 Uiso 0.50 1 calc PR A 2
H28E H 0.0167 0.7066 0.1373 0.102 Uiso 0.50 1 calc PR A 2
H28F H 0.0270 0.5748 0.1889 0.102 Uiso 0.50 1 calc PR A 2
C29B C 0.01193(17) 0.2184(6) 0.1464(2) 0.076(3) Uani 0.50 1 d PGU A 2
H29D H -0.0012 0.2837 0.1753 0.114 Uiso 0.50 1 calc PR A 2
H29E H 0.0337 0.1539 0.1688 0.114 Uiso 0.50 1 calc PR A 2
H29F H -0.0088 0.1492 0.1241 0.114 Uiso 0.50 1 calc PR A 2
S1 S 0.11101(5) 1.0085(2) 0.34871(7) 0.0513(4) Uani 1 1 d . . .
F1 F 0.04597(19) 0.8375(10) 0.3132(3) 0.125(3) Uani 1 1 d . . .
F2 F 0.0880(2) 0.8613(7) 0.2469(3) 0.0953(17) Uani 1 1 d . . .
F3 F 0.04962(17) 1.0544(8) 0.2639(3) 0.1038(19) Uani 1 1 d . . .
O1 O 0.13140(18) 0.8658(7) 0.3708(3) 0.0795(18) Uani 1 1 d . . .
O2 O 0.13490(18) 1.1118(6) 0.3150(3) 0.0668(14) Uani 1 1 d . . .
O3 O 0.0876(2) 1.0882(9) 0.3906(3) 0.098(2) Uani 1 1 d . . .
C31 C 0.0715(2) 0.9364(10) 0.2905(3) 0.0591(18) Uani 1 1 d . . .

loop_
_atom_site_aniso_label
_atom_site_aniso_U_11
_atom_site_aniso_U_22
_atom_site_aniso_U_33
_atom_site_aniso_U_23
_atom_site_aniso_U_13
_atom_site_aniso_U_12
Ir1 0.01913(8) 0.02654(9) 0.02159(9) -0.00038(6) 0.00003(5) 0.00001(6)
P1 0.0207(5) 0.0220(5) 0.0204(5) -0.0002(4) 0.0008(4) -0.0003(4)
N1 0.0242(18) 0.0348(19) 0.0280(19) -0.0019(16) 0.0041(14) 0.0009(15)
C1 0.0219(18) 0.0240(18) 0.0188(18) 0.0002(15) -0.0005(14) 0.0017(15)
C2 0.025(2) 0.0252(19) 0.0226(19) 0.0017(16) 0.0026(15) 0.0010(16)
C3 0.029(2) 0.028(2) 0.031(2) 0.0033(17) -0.0011(17) -0.0012(17)
C4 0.036(3) 0.037(2) 0.026(2) 0.0050(19) -0.0051(18) 0.009(2)
C5 0.025(2) 0.048(3) 0.021(2) 0.0018(19) -0.0004(16) 0.002(2)
C6 0.0206(19) 0.035(2) 0.0208(19) -0.0004(16) 0.0004(15) 0.0010(16)
C7 0.026(2) 0.0226(19) 0.032(2) 0.0024(17) -0.0031(16) -0.0038(16)
C8 0.021(2) 0.051(3) 0.036(3) 0.008(2) 0.0050(17) -0.008(2)
C9 0.0218(19) 0.0275(19) 0.0201(18) 0.0023(16) 0.0003(14) -0.0013(16)
C10 0.026(2) 0.036(2) 0.0223(19) 0.0008(17) 0.0016(15) 0.0029(17)
C11 0.039(3) 0.053(3) 0.029(2) -0.002(2) 0.006(2) 0.003(2)
C12 0.049(3) 0.070(4) 0.035(3) 0.011(3) 0.013(2) -0.010(3)
C13 0.052(3) 0.041(3) 0.043(3) 0.015(2) 0.007(3) -0.009(2)
C14 0.035(2) 0.030(2) 0.031(2) 0.0048(19) 0.0015(18) -0.0035(19)
C15 0.043(3) 0.032(2) 0.025(2) -0.0040(18) 0.0013(19) 0.005(2)
C16 0.062(4) 0.026(2) 0.054(3) 0.006(2) 0.003(3) 0.006(2)
C17 0.031(2) 0.033(2) 0.034(2) -0.0095(19) -0.0005(19) -0.0040(19)
C18 0.031(2) 0.045(3) 0.033(3) 0.000(2) 0.0015(19) -0.001(2)
C19 0.076(5) 0.072(4) 0.027(3) -0.008(3) -0.005(3) -0.003(4)
C20A 0.028(2) 0.036(2) 0.037(2) -0.0015(19) -0.0089(19) 0.001(2)
C21A 0.034(2) 0.046(2) 0.035(2) -0.003(2) -0.0043(19) 0.002(2)
C22A 0.031(2) 0.045(2) 0.033(2) 0.0041(19) -0.0049(19) -0.001(2)
C23A 0.028(2) 0.035(2) 0.035(2) 0.0025(19) -0.0086(19) 0.002(2)
C24A 0.025(2) 0.040(2) 0.033(2) 0.002(2) -0.0035(18) 0.003(2)
C25A 0.059(4) 0.047(3) 0.067(4) 0.009(3) -0.007(4) -0.011(3)
C26A 0.056(4) 0.069(4) 0.054(4) -0.021(3) -0.002(3) 0.009(4)
C27A 0.056(4) 0.075(4) 0.049(4) 0.017(3) 0.003(3) -0.008(4)
C28A 0.047(4) 0.041(3) 0.066(4) -0.005(3) -0.007(3) 0.010(3)
C29A 0.039(4) 0.070(4) 0.045(3) 0.000(3) 0.010(3) 0.005(3)
C20B 0.039(2) 0.045(2) 0.043(2) 0.001(2) -0.0126(19) 0.002(2)
C21B 0.035(2) 0.053(2) 0.039(2) 0.001(2) -0.0051(19) 0.001(2)
C22B 0.036(2) 0.045(2) 0.043(2) 0.003(2) -0.0103(19) -0.002(2)
C23B 0.036(2) 0.053(2) 0.043(2) -0.003(2) -0.005(2) 0.005(2)
C24B 0.035(2) 0.052(2) 0.044(2) 0.006(2) -0.0057(19) -0.003(2)
C25B 0.069(4) 0.059(3) 0.075(4) -0.013(3) -0.007(4) 0.002(4)
C26B 0.063(4) 0.084(4) 0.055(4) 0.000(3) 0.010(3) -0.001(4)
C27B 0.075(5) 0.058(3) 0.081(5) 0.011(4) -0.004(4) -0.006(4)
C28B 0.060(4) 0.078(4) 0.067(4) -0.012(3) 0.006(3) 0.010(3)
C29B 0.070(4) 0.081(4) 0.075(4) 0.017(4) 0.009(3) -0.013(4)
S1 0.0414(8) 0.0682(10) 0.0427(8) 0.0105(7) -0.0008(6) 0.0003(7)
F1 0.077(4) 0.185(6) 0.108(5) 0.040(5) -0.008(3) -0.073(4)
F2 0.119(5) 0.093(4) 0.073(3) -0.025(3) 0.011(3) -0.013(3)
F3 0.072(3) 0.146(5) 0.085(4) 0.027(4) -0.027(3) 0.032(3)
O1 0.064(4) 0.082(4) 0.087(4) 0.041(3) -0.016(3) 0.004(3)
O2 0.067(3) 0.065(3) 0.068(3) 0.015(2) 0.006(3) -0.016(3)
O3 0.087(5) 0.152(7) 0.058(4) -0.026(4) 0.024(3) 0.009(4)
C31 0.046(4) 0.080(5) 0.048(4) 0.014(3) -0.003(3) -0.007(3)

loop_
_atom_type_symbol
_atom_type_description
_atom_type_scat_dispersion_real
_atom_type_scat_dispersion_imag
_atom_type_scat_source
C C 0.0033 0.0016 'International Tables Vol C Tables 4.2.6.8 and 6.1.1.4'
H H 0.0000 0.0000 'International Tables Vol C Tables 4.2.6.8 and 6.1.1.4'
F F 0.0171 0.0103 'International Tables Vol C Tables 4.2.6.8 and 6.1.1.4'
N N 0.0061 0.0033 'International Tables Vol C Tables 4.2.6.8 and 6.1.1.4'
O O 0.0106 0.0060 'International Tables Vol C Tables 4.2.6.8 and 6.1.1.4'
P P 0.1023 0.0942 'International Tables Vol C Tables 4.2.6.8 and 6.1.1.4'
S S 0.1246 0.1234 'International Tables Vol C Tables 4.2.6.8 and 6.1.1.4'
Ir Ir -1.4442 7.9887 'International Tables Vol C Tables 4.2.6.8 and 6.1.1.4'

loop_
_geom_angle_atom_site_label_1
_geom_angle_atom_site_label_2
_geom_angle_atom_site_label_3
_geom_angle
N1 Ir1 C7 82.50(17)
N1 Ir1 C24B 104.62(15)
C7 Ir1 C24B 105.07(15)
N1 Ir1 C21A 152.78(15)
C7 Ir1 C21A 101.60(15)
C24B Ir1 C21A 48.20(6)
N1 Ir1 C20B 139.79(16)
C7 Ir1 C20B 94.15(14)
C24B Ir1 C20B 37.5
C21A Ir1 C20B 14.9
N1 Ir1 C20A 116.02(15)
C7 Ir1 C20A 94.19(14)
C24B Ir1 C20A 16.4
C21A Ir1 C20A 37.3
C20B Ir1 C20A 23.9
N1 Ir1 C22A 139.90(16)
C7 Ir1 C22A 136.35(16)
C24B Ir1 C22A 62.16(6)
C21A Ir1 C22A 37.23(5)
C20B Ir1 C22A 49.01(6)
C20A Ir1 C22A 61.99(6)
N1 Ir1 C23B 96.31(14)
C7 Ir1 C23B 141.07(16)
C24B Ir1 C23B 37.37(5)
C21A Ir1 C23B 63.51(6)
C20B Ir1 C23B 62.09(6)
C20A Ir1 C23B 51.32(6)
C22A Ir1 C23B 49.05(6)
N1 Ir1 C24A 92.75(14)
C7 Ir1 C24A 120.96(16)
C24B Ir1 C24A 20.7
C21A Ir1 C24A 61.85(7)
C20B Ir1 C24A 54.87(6)
C20A Ir1 C24A 36.92(5)
C22A Ir1 C24A 61.48(7)
C23B Ir1 C24A 20.2
N1 Ir1 C23A 104.37(15)
C7 Ir1 C23A 155.51(15)
C24B Ir1 C23A 50.55(6)
C21A Ir1 C23A 61.74(6)
C20B Ir1 C23A 65.23(6)
C20A Ir1 C23A 61.54(7)
C22A Ir1 C23A 36.8
C23B Ir1 C23A 17.0
C24A Ir1 C23A 36.6
N1 Ir1 C21B 156.78(15)
C7 Ir1 C21B 118.26(16)
C24B Ir1 C21B 61.85(6)
C21A Ir1 C21B 22.6
C20B Ir1 C21B 36.8
C20A Ir1 C21B 55.95(6)
C22A Ir1 C21B 18.1
C23B Ir1 C21B 61.23(7)
C24A Ir1 C21B 68.23(7)
C23A Ir1 C21B 52.42(6)
N1 Ir1 P1 88.20(12)
C7 Ir1 P1 82.17(12)
C24B Ir1 P1 165.86(9)
C21A Ir1 P1 118.97(11)
C20B Ir1 P1 131.24(11)
C20A Ir1 P1 154.94(11)
C22A Ir1 P1 104.16(9)
C23B Ir1 P1 136.76(11)
C24A Ir1 P1 156.79(11)
C23A Ir1 P1 121.04(10)
C21B Ir1 P1 104.06(10)
C1 P1 C9 108.0(2)
C1 P1 C17 100.6(2)
C9 P1 C17 108.0(2)
C1 P1 Ir1 105.60(14)
C9 P1 Ir1 120.18(14)
C17 P1 Ir1 112.51(18)
C18 N1 Ir1 173.6(4)
C2 C1 C6 121.3(4)
C2 C1 P1 112.7(3)
C6 C1 P1 125.9(3)
C3 C2 C1 119.2(4)
C3 C2 C7 120.6(4)
C1 C2 C7 120.1(4)
C4 C3 C2 119.8(4)
C4 C3 H3 120.1
C2 C3 H3 120.1
C5 C4 C3 120.6(4)
C5 C4 H4 119.7
C3 C4 H4 119.7
C4 C5 C6 121.3(4)
C4 C5 H5 119.4
C6 C5 H5 119.4
C5 C6 C1 117.7(4)
C5 C6 C8 118.7(4)
C1 C6 C8 123.6(4)
C2 C7 Ir1 117.0(3)
C2 C7 H7A 108.1
Ir1 C7 H7A 108.1
C2 C7 H7B 108.1
Ir1 C7 H7B 108.1
H7A C7 H7B 107.3
C6 C8 H8A 109.5
C6 C8 H8B 109.5
H8A C8 H8B 109.5
C6 C8 H8C 109.5
H8A C8 H8C 109.5
H8B C8 H8C 109.5
C14 C9 C10 118.5(4)
C14 C9 P1 122.6(4)
C10 C9 P1 118.9(3)
C11 C10 C9 119.3(5)
C11 C10 C15 116.7(5)
C9 C10 C15 124.0(4)
C12 C11 C10 121.3(5)
C12 C11 H11 119.4
C10 C11 H11 119.4
C13 C12 C11 119.6(5)
C13 C12 H12 120.2
C11 C12 H12 120.2
C12 C13 C14 121.7(5)
C12 C13 H13 119.1
C14 C13 H13 119.1
C13 C14 C9 119.2(5)
C13 C14 C16 116.5(5)
C9 C14 C16 124.2(5)
C10 C15 H15A 109.5
C10 C15 H15B 109.5
H15A C15 H15B 109.5
C10 C15 H15C 109.5
H15A C15 H15C 109.5
H15B C15 H15C 109.5
C14 C16 H16A 109.5
C14 C16 H16B 109.5
H16A C16 H16B 109.5
C14 C16 H16C 109.5
H16A C16 H16C 109.5
H16B C16 H16C 109.5
P1 C17 H17A 109.5
P1 C17 H17B 109.5
H17A C17 H17B 109.5
P1 C17 H17C 109.5
H17A C17 H17C 109.5
H17B C17 H17C 109.5
N1 C18 C19 178.5(7)
C18 C19 H19A 109.5
C18 C19 H19B 109.5
H19A C19 H19B 109.5
C18 C19 H19C 109.5
H19A C19 H19C 109.5
H19B C19 H19C 109.5
C21A C20A C24A 108.0
C21A C20A C25A 126.0
C24A C20A C25A 126.0
C21A C20A Ir1 70.81(13)
C24A C20A Ir1 72.82(12)
C25A C20A Ir1 122.07(11)
C22A C21A C20A 108.0
C22A C21A C26A 126.0
C20A C21A C26A 126.0
C22A C21A Ir1 72.35(12)
C20A C21A Ir1 71.86(13)
C26A C21A Ir1 121.52(11)
C23A C22A C21A 108.0
C23A C22A C27A 126.0
C21A C22A C27A 126.0
C23A C22A Ir1 72.72(12)
C21A C22A Ir1 70.42(12)
C27A C22A Ir1 122.53(11)
C22A C23A C24A 108.0
C22A C23A C28A 126.0
C24A C23A C28A 126.0
C22A C23A Ir1 70.51(12)
C24A C23A Ir1 71.44(12)
C28A C23A Ir1 123.68(10)
C23A C24A C20A 108.0
C23A C24A C29A 126.0
C20A C24A C29A 126.0
C23A C24A Ir1 71.98(12)
C20A C24A Ir1 70.26(12)
C29A C24A Ir1 123.40(11)
C21B C20B C24B 108.0
C21B C20B C25B 126.0
C24B C20B C25B 126.0
C21B C20B Ir1 73.74(12)
C24B C20B Ir1 70.32(12)
C25B C20B Ir1 121.64(11)
C22B C21B C20B 108.0
C22B C21B C26B 126.0
C20B C21B C26B 126.0
C22B C21B Ir1 72.29(12)
C20B C21B Ir1 69.43(12)
C26B C21B Ir1 123.89(11)
C21B C22B C23B 108.0
C21B C22B C27B 126.0
C23B C22B C27B 126.0
C21B C22B Ir1 71.43(12)
C23B C22B Ir1 69.84(12)
C27B C22B Ir1 124.35(10)
C24B C23B C22B 108.0
C24B C23B C28B 126.0
C22B C23B C28B 126.0
C24B C23B Ir1 69.69(12)
C22B C23B Ir1 73.58(13)
C28B C23B Ir1 122.38(11)
C23B C24B C20B 108.0
C23B C24B C29B 126.0
C20B C24B C29B 126.0
C23B C24B Ir1 72.94(12)
C20B C24B Ir1 72.14(13)
C29B C24B Ir1 120.70(12)
C20B C25B H25D 109.5
C20B C25B H25E 109.5
H25D C25B H25E 109.5
C20B C25B H25F 109.5
H25D C25B H25F 109.5
H25E C25B H25F 109.5
C21B C26B H26D 109.5
C21B C26B H26E 109.5
H26D C26B H26E 109.5
C21B C26B H26F 109.5
H26D C26B H26F 109.5
H26E C26B H26F 109.5
C22B C27B H27D 109.5
C22B C27B H27E 109.5
H27D C27B H27E 109.5
C22B C27B H27F 109.5
H27D C27B H27F 109.5
H27E C27B H27F 109.5
C23B C28B H28D 109.5
C23B C28B H28E 109.5
H28D C28B H28E 109.5
C23B C28B H28F 109.5
H28D C28B H28F 109.5
H28E C28B H28F 109.5
C24B C29B H29D 109.5
C24B C29B H29E 109.5
H29D C29B H29E 109.5
C24B C29B H29F 109.5
H29D C29B H29F 109.5
H29E C29B H29F 109.5
O1 S1 O3 116.0(4)
O1 S1 O2 115.5(4)
O3 S1 O2 114.2(4)
O1 S1 C31 102.5(4)
O3 S1 C31 103.0(4)
O2 S1 C31 102.8(3)
F1 C31 F2 107.5(8)
F1 C31 F3 108.5(7)
F2 C31 F3 106.6(6)
F1 C31 S1 111.9(5)
F2 C31 S1 111.1(5)
F3 C31 S1 111.1(6)

loop_
_geom_bond_atom_site_label_1
_geom_bond_atom_site_label_2
_geom_bond_distance
Ir1 N1 2.035(4)
Ir1 C7 2.121(4)
Ir1 C24B 2.194(3)
Ir1 C21A 2.211(3)
Ir1 C20B 2.218(3)
Ir1 C20A 2.225(3)
Ir1 C22A 2.237(3)
Ir1 C23B 2.237(3)
Ir1 C24A 2.258(3)
Ir1 C23A 2.265(3)
Ir1 C21B 2.274(3)
Ir1 P1 2.2748(11)
P1 C1 1.820(4)
P1 C9 1.825(4)
P1 C17 1.839(5)
N1 C18 1.124(6)
C1 C2 1.398(6)
C1 C6 1.408(6)
C2 C3 1.396(6)
C2 C7 1.502(6)
C3 C4 1.386(7)
C3 H3 0.9500
C4 C5 1.380(7)
C4 H4 0.9500
C5 C6 1.397(6)
C5 H5 0.9500
C6 C8 1.509(7)
C7 H7A 0.9900
C7 H7B 0.9900
C8 H8A 0.9800
C8 H8B 0.9800
C8 H8C 0.9800
C9 C14 1.410(6)
C9 C10 1.421(6)
C10 C11 1.396(7)
C10 C15 1.512(7)
C11 C12 1.372(9)
C11 H11 0.9500
C12 C13 1.366(9)
C12 H12 0.9500
C13 C14 1.397(7)
C13 H13 0.9500
C14 C16 1.519(8)
C15 H15A 0.9800
C15 H15B 0.9800
C15 H15C 0.9800
C16 H16A 0.9800
C16 H16B 0.9800
C16 H16C 0.9800
C17 H17A 0.9800
C17 H17B 0.9800
C17 H17C 0.9800
C18 C19 1.460(8)
C19 H19A 0.9800
C19 H19B 0.9800
C19 H19C 0.9800
C20A C21A 1.4200
C20A C24A 1.4200
C20A C25A 1.5095
C21A C22A 1.4200
C21A C26A 1.5095
C22A C23A 1.4200
C22A C27A 1.5095
C23A C24A 1.4200
C23A C28A 1.5095
C24A C29A 1.5095
C25A H25A 0.9800
C25A H25B 0.9800
C25A H25C 0.9800
C26A H26A 0.9800
C26A H26B 0.9800
C26A H26C 0.9800
C27A H27A 0.9800
C27A H27B 0.9800
C27A H27C 0.9800
C28A H28A 0.9800
C28A H28B 0.9800
C28A H28C 0.9800
C29A H29A 0.9800
C29A H29B 0.9800
C29A H29C 0.9800
C20B C21B 1.4200
C20B C24B 1.4200
C20B C25B 1.5094
C21B C22B 1.4200
C21B C26B 1.5095
C22B C23B 1.4200
C22B C27B 1.5095
C23B C24B 1.4200
C23B C28B 1.5094
C24B C29B 1.5094
C25B H25D 0.9800
C25B H25E 0.9800
C25B H25F 0.9800
C26B H26D 0.9800
C26B H26E 0.9800
C26B H26F 0.9800
C27B H27D 0.9800
C27B H27E 0.9800
C27B H27F 0.9800
C28B H28D 0.9800
C28B H28E 0.9800
C28B H28F 0.9800
C29B H29D 0.9800
C29B H29E 0.9800
C29B H29F 0.9800
S1 O1 1.435(5)
S1 O3 1.435(6)
S1 O2 1.437(5)
S1 C31 1.810(7)
F1 C31 1.320(9)
F2 C31 1.322(10)
F3 C31 1.323(9)

loop_
_geom_torsion_atom_site_label_1
_geom_torsion_atom_site_label_2
_geom_torsion_atom_site_label_3
_geom_torsion_atom_site_label_4
_geom_torsion
N1 Ir1 P1 C1 74.69(18)
C7 Ir1 P1 C1 -7.99(19)
C24B Ir1 P1 C1 -129.9(4)
C21A Ir1 P1 C1 -106.96(17)
C20B Ir1 P1 C1 -96.65(18)
C20A Ir1 P1 C1 -91.1(2)
C22A Ir1 P1 C1 -143.93(17)
C23B Ir1 P1 C1 172.00(18)
C24A Ir1 P1 C1 167.5(3)
C23A Ir1 P1 C1 -179.59(17)
C21B Ir1 P1 C1 -125.26(17)
N1 Ir1 P1 C9 -163.0(2)
C7 Ir1 P1 C9 114.3(2)
C24B Ir1 P1 C9 -7.6(5)
C21A Ir1 P1 C9 15.3(2)
C20B Ir1 P1 C9 25.6(2)
C20A Ir1 P1 C9 31.2(3)
C22A Ir1 P1 C9 -21.7(2)
C23B Ir1 P1 C9 -65.7(2)
C24A Ir1 P1 C9 -70.3(3)
C23A Ir1 P1 C9 -57.3(2)
C21B Ir1 P1 C9 -3.0(2)
N1 Ir1 P1 C17 -34.1(2)
C7 Ir1 P1 C17 -116.7(2)
C24B Ir1 P1 C17 121.4(5)
C21A Ir1 P1 C17 144.3(2)
C20B Ir1 P1 C17 154.6(2)
C20A Ir1 P1 C17 160.2(3)
C22A Ir1 P1 C17 107.3(2)
C23B Ir1 P1 C17 63.2(2)
C24A Ir1 P1 C17 58.7(3)
C23A Ir1 P1 C17 71.6(2)
C21B Ir1 P1 C17 126.0(2)
C9 P1 C1 C2 -128.3(3)
C17 P1 C1 C2 118.7(3)
Ir1 P1 C1 C2 1.5(3)
C9 P1 C1 C6 55.4(4)
C17 P1 C1 C6 -57.7(4)
Ir1 P1 C1 C6 -174.8(3)
C6 C1 C2 C3 3.0(6)
P1 C1 C2 C3 -173.5(3)
C6 C1 C2 C7 -173.4(4)
P1 C1 C2 C7 10.1(5)
C1 C2 C3 C4 -2.3(7)
C7 C2 C3 C4 174.1(4)
C2 C3 C4 C5 0.1(7)
C3 C4 C5 C6 1.4(7)
C4 C5 C6 C1 -0.7(7)
C4 C5 C6 C8 -179.4(5)
C2 C1 C6 C5 -1.6(6)
P1 C1 C6 C5 174.5(3)
C2 C1 C6 C8 177.1(4)
P1 C1 C6 C8 -6.9(7)
C3 C2 C7 Ir1 165.2(4)
C1 C2 C7 Ir1 -18.4(5)
N1 Ir1 C7 C2 -74.9(3)
C24B Ir1 C7 C2 -178.1(3)
C21A Ir1 C7 C2 132.4(3)
C20B Ir1 C7 C2 145.4(3)
C20A Ir1 C7 C2 169.4(3)
C22A Ir1 C7 C2 116.6(3)
C23B Ir1 C7 C2 -165.7(3)
C24A Ir1 C7 C2 -163.6(3)
C23A Ir1 C7 C2 176.7(3)
C21B Ir1 C7 C2 116.1(3)
P1 Ir1 C7 C2 14.3(3)
C1 P1 C9 C14 -139.8(4)
C17 P1 C9 C14 -31.9(4)
Ir1 P1 C9 C14 99.1(4)
C1 P1 C9 C10 39.1(4)
C17 P1 C9 C10 147.1(4)
Ir1 P1 C9 C10 -81.9(4)
C14 C9 C10 C11 6.7(7)
P1 C9 C10 C11 -172.3(4)
C14 C9 C10 C15 -171.0(4)
P1 C9 C10 C15 10.0(6)
C9 C10 C11 C12 -2.0(8)
C15 C10 C11 C12 175.9(5)
C10 C11 C12 C13 -3.4(10)
C11 C12 C13 C14 4.0(10)
C12 C13 C14 C9 0.9(9)
C12 C13 C14 C16 -176.0(6)
C10 C9 C14 C13 -6.2(7)
P1 C9 C14 C13 172.8(4)
C10 C9 C14 C16 170.5(5)
P1 C9 C14 C16 -10.5(7)
N1 Ir1 C20A C21A 172.63(18)
C7 Ir1 C20A C21A -103.68(17)
C24B Ir1 C20A C21A 124.03(5)
C20B Ir1 C20A C21A -12.9
C22A Ir1 C20A C21A 37.8
C23B Ir1 C20A C21A 96.16(7)
C24A Ir1 C20A C21A 116.75(6)
C23A Ir1 C20A C21A 79.79(7)
C21B Ir1 C20A C21A 17.9
P1 Ir1 C20A C21A -23.2(2)
N1 Ir1 C20A C24A 55.88(17)
C7 Ir1 C20A C24A 139.57(17)
C24B Ir1 C20A C24A 7.3
C21A Ir1 C20A C24A -116.75(6)
C20B Ir1 C20A C24A -129.63(5)
C22A Ir1 C20A C24A -78.91(7)
C23B Ir1 C20A C24A -20.6
C23A Ir1 C20A C24A -37.0
C21B Ir1 C20A C24A -98.86(7)
P1 Ir1 C20A C24A -140.0(2)
N1 Ir1 C20A C25A -66.29(18)
C7 Ir1 C20A C25A 17.41(18)
C24B Ir1 C20A C25A -114.88(7)
C21A Ir1 C20A C25A 121.09(7)
C20B Ir1 C20A C25A 108.21(8)
C22A Ir1 C20A C25A 158.9
C23B Ir1 C20A C25A -142.7
C24A Ir1 C20A C25A -122.16(6)
C23A Ir1 C20A C25A -159.1
C21B Ir1 C20A C25A 139.0
P1 Ir1 C20A C25A 97.8(2)
C24A C20A C21A C22A 0.0
C25A C20A C21A C22A 180.0
Ir1 C20A C21A C22A -63.77(12)
C24A C20A C21A C26A 180.0
C25A C20A C21A C26A 0.0
Ir1 C20A C21A C26A 116.23(12)
C24A C20A C21A Ir1 63.77(12)
C25A C20A C21A Ir1 -116.23(12)
N1 Ir1 C21A C22A 101.8(4)
C7 Ir1 C21A C22A -161.95(17)
C24B Ir1 C21A C22A 98.11(7)
C20B Ir1 C21A C22A 137.1
C20A Ir1 C21A C22A 116.46(6)
C23B Ir1 C21A C22A 56.32(6)
C24A Ir1 C21A C22A 78.99(7)
C23A Ir1 C21A C22A 37.3
C21B Ir1 C21A C22A -22.0
P1 Ir1 C21A C22A -74.55(11)
N1 Ir1 C21A C20A -14.6(4)
C7 Ir1 C21A C20A 81.59(17)
C24B Ir1 C21A C20A -18.3
C20B Ir1 C21A C20A 20.6
C22A Ir1 C21A C20A -116.46(6)
C23B Ir1 C21A C20A -60.13(7)
C24A Ir1 C21A C20A -37.5
C23A Ir1 C21A C20A -79.20(7)
C21B Ir1 C21A C20A -138.5
P1 Ir1 C21A C20A 168.99(12)
N1 Ir1 C21A C26A -136.3(3)
C7 Ir1 C21A C26A -40.05(17)
C24B Ir1 C21A C26A -140.0
C20B Ir1 C21A C26A -101.02(8)
C20A Ir1 C21A C26A -121.64(7)
C22A Ir1 C21A C26A 121.90(6)
C23B Ir1 C21A C26A 178.2
C24A Ir1 C21A C26A -159.1
C23A Ir1 C21A C26A 159.2
C21B Ir1 C21A C26A 99.88(8)
P1 Ir1 C21A C26A 47.35(12)
C20A C21A C22A C23A 0.0
C26A C21A C22A C23A 180.0
Ir1 C21A C22A C23A -63.45(13)
C20A C21A C22A C27A 180.0
C26A C21A C22A C27A 0.0
Ir1 C21A C22A C27A 116.55(13)
C20A C21A C22A Ir1 63.45(13)
C26A C21A C22A Ir1 -116.55(13)
N1 Ir1 C22A C23A -19.0(2)
C7 Ir1 C22A C23A 143.1(2)
C24B Ir1 C22A C23A 60.43(7)
C21A Ir1 C22A C23A 117.01(6)
C20B Ir1 C22A C23A 103.62(7)
C20A Ir1 C22A C23A 79.06(8)
C23B Ir1 C22A C23A 17.5
C24A Ir1 C22A C23A 36.9
C21B Ir1 C22A C23A 144.6
P1 Ir1 C22A C23A -123.42(11)
N1 Ir1 C22A C21A -136.0(2)
C7 Ir1 C22A C21A 26.1(2)
C24B Ir1 C22A C21A -56.58(6)
C20B Ir1 C22A C21A -13.4
C20A Ir1 C22A C21A -38.0
C23B Ir1 C22A C21A -99.55(7)
C24A Ir1 C22A C21A -80.09(7)
C23A Ir1 C22A C21A -117.01(6)
C21B Ir1 C22A C21A 27.6
P1 Ir1 C22A C21A 119.57(11)
N1 Ir1 C22A C27A 103.1(2)
C7 Ir1 C22A C27A -94.8(2)
C24B Ir1 C22A C27A -177.5
C21A Ir1 C22A C27A -120.87(6)
C20B Ir1 C22A C27A -134.25(5)
C20A Ir1 C22A C27A -158.8
C23B Ir1 C22A C27A 139.58(5)
C24A Ir1 C22A C27A 159.0
C23A Ir1 C22A C27A 122.12(7)
C21B Ir1 C22A C27A -93.27(8)
P1 Ir1 C22A C27A -1.30(12)
C21A C22A C23A C24A 0.0
C27A C22A C23A C24A 180.0
Ir1 C22A C23A C24A -61.96(12)
C21A C22A C23A C28A 180.0
C27A C22A C23A C28A 0.0
Ir1 C22A C23A C28A 118.04(12)
C21A C22A C23A Ir1 61.96(12)
C27A C22A C23A Ir1 -118.04(12)
N1 Ir1 C23A C22A 167.51(17)
C7 Ir1 C23A C22A -88.8(4)
C24B Ir1 C23A C22A -95.21(7)
C21A Ir1 C23A C22A -37.73(5)
C20B Ir1 C23A C22A -53.90(7)
C20A Ir1 C23A C22A -80.39(7)
C23B Ir1 C23A C22A -129.21(5)
C24A Ir1 C23A C22A -117.69(6)
C21B Ir1 C23A C22A -13.1
P1 Ir1 C23A C22A 70.83(11)
N1 Ir1 C23A C24A -74.80(16)
C7 Ir1 C23A C24A 28.9(4)
C24B Ir1 C23A C24A 22.5
C21A Ir1 C23A C24A 79.96(7)
C20B Ir1 C23A C24A 63.79(7)
C20A Ir1 C23A C24A 37.30(5)
C22A Ir1 C23A C24A 117.69(6)
C23B Ir1 C23A C24A -11.5
C21B Ir1 C23A C24A 104.56(7)
P1 Ir1 C23A C24A -171.49(12)
N1 Ir1 C23A C28A 46.62(17)
C7 Ir1 C23A C28A 150.4(4)
C24B Ir1 C23A C28A 143.9
C21A Ir1 C23A C28A -158.6
C20B Ir1 C23A C28A -174.8
C20A Ir1 C23A C28A 158.7
C22A Ir1 C23A C28A -120.89(7)
C23B Ir1 C23A C28A 109.90(8)
C24A Ir1 C23A C28A 121.42(7)
C21B Ir1 C23A C28A -134.02(6)
P1 Ir1 C23A C28A -50.07(13)
C22A C23A C24A C20A 0.0
C28A C23A C24A C20A 180.0
Ir1 C23A C24A C20A -61.37(12)
C22A C23A C24A C29A 180.0
C28A C23A C24A C29A 0.0
Ir1 C23A C24A C29A 118.63(12)
C22A C23A C24A Ir1 61.37(12)
C28A C23A C24A Ir1 -118.63(12)
C21A C20A C24A C23A 0.0
C25A C20A C24A C23A 180.0
Ir1 C20A C24A C23A 62.47(12)
C21A C20A C24A C29A 180.0
C25A C20A C24A C29A 0.0
Ir1 C20A C24A C29A -117.53(12)
C21A C20A C24A Ir1 -62.47(12)
C25A C20A C24A Ir1 117.53(12)
N1 Ir1 C24A C23A 110.62(16)
C7 Ir1 C24A C23A -166.47(19)
C24B Ir1 C24A C23A -123.34(6)
C21A Ir1 C24A C23A -79.62(8)
C20B Ir1 C24A C23A -95.07(7)
C20A Ir1 C24A C23A -117.52(7)
C22A Ir1 C24A C23A -37.1
C23B Ir1 C24A C23A 9.8
C21B Ir1 C24A C23A -55.69(7)
P1 Ir1 C24A C23A 18.8(2)
N1 Ir1 C24A C20A -131.86(16)
C7 Ir1 C24A C20A -48.96(18)
C24B Ir1 C24A C20A -5.8
C21A Ir1 C24A C20A 37.9
C20B Ir1 C24A C20A 22.4
C22A Ir1 C24A C20A 80.42(7)
C23B Ir1 C24A C20A 127.27(6)
C23A Ir1 C24A C20A 117.52(7)
C21B Ir1 C24A C20A 61.83(7)
P1 Ir1 C24A C20A 136.3(3)
N1 Ir1 C24A C29A -11.10(16)
C7 Ir1 C24A C29A 71.80(19)
C24B Ir1 C24A C29A 114.93(7)
C21A Ir1 C24A C29A 158.7
C20B Ir1 C24A C29A 143.2
C20A Ir1 C24A C29A 120.76(7)
C22A Ir1 C24A C29A -158.8
C23B Ir1 C24A C29A -111.97(7)
C23A Ir1 C24A C29A -121.73(7)
C21B Ir1 C24A C29A -177.4
P1 Ir1 C24A C29A -102.9(2)
N1 Ir1 C20B C21B 142.7(2)
C7 Ir1 C20B C21B -134.03(17)
C24B Ir1 C20B C21B 116.49(6)
C21A Ir1 C20B C21B -13.2
C20A Ir1 C20B C21B 135.00(5)
C22A Ir1 C20B C21B 19.9
C23B Ir1 C20B C21B 78.38(7)
C24A Ir1 C20B C21B 100.55(7)
C23A Ir1 C20B C21B 59.71(7)
P1 Ir1 C20B C21B -50.81(12)
N1 Ir1 C20B C24B 26.2(2)
C7 Ir1 C20B C24B 109.47(17)
C21A Ir1 C20B C24B -129.70(5)
C20A Ir1 C20B C24B 18.5
C22A Ir1 C20B C24B -96.62(7)
C23B Ir1 C20B C24B -38.1
C24A Ir1 C20B C24B -15.9
C23A Ir1 C20B C24B -56.78(6)
C21B Ir1 C20B C24B -116.49(6)
P1 Ir1 C20B C24B -167.31(13)
N1 Ir1 C20B C25B -94.7(2)
C7 Ir1 C20B C25B -11.38(17)
C24B Ir1 C20B C25B -120.85(7)
C21A Ir1 C20B C25B 109.45(8)
C20A Ir1 C20B C25B -102.35(8)
C22A Ir1 C20B C25B 142.5
C23B Ir1 C20B C25B -159.0
C24A Ir1 C20B C25B -136.8
C23A Ir1 C20B C25B -177.6
C21B Ir1 C20B C25B 122.65(7)
P1 Ir1 C20B C25B 71.84(13)
C24B C20B C21B C22B 0.0
C25B C20B C21B C22B -180.0
Ir1 C20B C21B C22B -62.38(12)
C24B C20B C21B C26B 180.0
C25B C20B C21B C26B 0.0
Ir1 C20B C21B C26B 117.61(12)
C24B C20B C21B Ir1 62.38(12)
C25B C20B C21B Ir1 -117.62(12)
N1 Ir1 C21B C22B 21.0(4)
C7 Ir1 C21B C22B 172.30(19)
C24B Ir1 C21B C22B 79.59(8)
C21A Ir1 C21B C22B 126.58(6)
C20B Ir1 C21B C22B 117.80(7)
C20A Ir1 C21B C22B 97.56(8)
C22A Ir1 C21B C22B -6.5
C23B Ir1 C21B C22B 36.9
C24A Ir1 C21B C22B 57.83(7)
C23A Ir1 C21B C22B 19.4
P1 Ir1 C21B C22B -99.13(11)
N1 Ir1 C21B C20B -96.8(4)
C7 Ir1 C21B C20B 54.50(18)
C24B Ir1 C21B C20B -38.2
C21A Ir1 C21B C20B 8.8
C20A Ir1 C21B C20B -20.2
C22A Ir1 C21B C20B -124.32(6)
C23B Ir1 C21B C20B -80.94(8)
C24A Ir1 C21B C20B -59.97(7)
C23A Ir1 C21B C20B -98.37(7)
P1 Ir1 C21B C20B 143.07(11)
N1 Ir1 C21B C26B 142.9(4)
C7 Ir1 C21B C26B -65.78(18)
C24B Ir1 C21B C26B -158.5
C21A Ir1 C21B C26B -111.49(7)
C20B Ir1 C21B C26B -120.28(7)
C20A Ir1 C21B C26B -140.5
C22A Ir1 C21B C26B 115.41(7)
C23B Ir1 C21B C26B 158.8
C24A Ir1 C21B C26B 179.8
C23A Ir1 C21B C26B 141.3
P1 Ir1 C21B C26B 22.79(11)
C20B C21B C22B C23B 0.0
C26B C21B C22B C23B 180.0
Ir1 C21B C22B C23B -60.56(12)
C20B C21B C22B C27B 180.0
C26B C21B C22B C27B 0.0
Ir1 C21B C22B C27B 119.45(12)
C20B C21B C22B Ir1 60.55(12)
C26B C21B C22B Ir1 -119.44(12)
N1 Ir1 C22B C21B -170.46(19)
C7 Ir1 C22B C21B -15.6(4)
C24B Ir1 C22B C21B -80.14(7)
C21A Ir1 C22B C21B -22.9
C20B Ir1 C22B C21B -37.18(5)
C20A Ir1 C22B C21B -62.96(7)
C22A Ir1 C22B C21B 6.4
C23B Ir1 C22B C21B -118.08(6)
C24A Ir1 C22B C21B -102.83(7)
C23A Ir1 C22B C21B -132.50(5)
P1 Ir1 C22B C21B 91.18(11)
N1 Ir1 C22B C23B -52.39(18)
C7 Ir1 C22B C23B 102.5(4)
C24B Ir1 C22B C23B 37.94(5)
C21A Ir1 C22B C23B 95.21(7)
C20B Ir1 C22B C23B 80.90(8)
C20A Ir1 C22B C23B 55.11(7)
C22A Ir1 C22B C23B 124.49(6)
C24A Ir1 C22B C23B 15.2
C23A Ir1 C22B C23B -14.4
C21B Ir1 C22B C23B 118.08(6)
P1 Ir1 C22B C23B -150.75(11)
N1 Ir1 C22B C27B 68.11(19)
C7 Ir1 C22B C27B -137.0(4)
C24B Ir1 C22B C27B 158.4
C21A Ir1 C22B C27B -144.3
C20B Ir1 C22B C27B -158.6
C20A Ir1 C22B C27B 175.6
C22A Ir1 C22B C27B -115.01(8)
C23B Ir1 C22B C27B 120.50(7)
C24A Ir1 C22B C27B 135.74(6)
C23A Ir1 C22B C27B 106.07(8)
C21B Ir1 C22B C27B -121.43(7)
P1 Ir1 C22B C27B -30.25(12)
C21B C22B C23B C24B 0.0
C27B C22B C23B C24B 180.0
Ir1 C22B C23B C24B -61.56(11)
C21B C22B C23B C28B 180.0
C27B C22B C23B C28B 0.0
Ir1 C22B C23B C28B 118.43(11)
C21B C22B C23B Ir1 61.57(11)
C27B C22B C23B Ir1 -118.44(11)
N1 Ir1 C23B C24B -105.88(16)
C7 Ir1 C23B C24B -20.0(3)
C21A Ir1 C23B C24B 54.95(6)
C20B Ir1 C23B C24B 38.3
C20A Ir1 C23B C24B 12.6
C22A Ir1 C23B C24B 96.76(7)
C24A Ir1 C23B C24B -25.2
C23A Ir1 C23B C24B 134.64(5)
C21B Ir1 C23B C24B 80.34(7)
P1 Ir1 C23B C24B 160.01(15)
N1 Ir1 C23B C22B 137.21(16)
C7 Ir1 C23B C22B -136.9(3)
C24B Ir1 C23B C22B -116.91(6)
C21A Ir1 C23B C22B -61.96(7)
C20B Ir1 C23B C22B -78.61(8)
C20A Ir1 C23B C22B -104.31(7)
C22A Ir1 C23B C22B -20.2
C24A Ir1 C23B C22B -142.1
C23A Ir1 C23B C22B 17.7
C21B Ir1 C23B C22B -36.6
P1 Ir1 C23B C22B 43.10(14)
N1 Ir1 C23B C28B 14.61(17)
C7 Ir1 C23B C28B 100.5(3)
C24B Ir1 C23B C28B 120.50(6)
C21A Ir1 C23B C28B 175.4
C20B Ir1 C23B C28B 158.8
C20A Ir1 C23B C28B 133.09(5)
C22A Ir1 C23B C28B -142.7
C24A Ir1 C23B C28B 95.33(8)
C23A Ir1 C23B C28B -104.87(8)
C21B Ir1 C23B C28B -159.2
P1 Ir1 C23B C28B -79.49(15)
C22B C23B C24B C20B 0.0
C28B C23B C24B C20B 180.0
Ir1 C23B C24B C20B -64.09(13)
C22B C23B C24B C29B 180.0
C28B C23B C24B C29B 0.0
Ir1 C23B C24B C29B 115.92(13)
C22B C23B C24B Ir1 64.08(13)
C28B C23B C24B Ir1 -115.91(13)
C21B C20B C24B C23B 0.0
C25B C20B C24B C23B 180.0
Ir1 C20B C24B C23B 64.61(12)
C21B C20B C24B C29B 180.0
C25B C20B C24B C29B 0.0
Ir1 C20B C24B C29B -115.39(12)
C21B C20B C24B Ir1 -64.61(12)
C25B C20B C24B Ir1 115.39(12)
N1 Ir1 C24B C23B 81.11(16)
C7 Ir1 C24B C23B 167.14(17)
C21A Ir1 C24B C23B -100.65(7)
C20B Ir1 C24B C23B -116.01(6)
C20A Ir1 C24B C23B -143.0
C22A Ir1 C24B C23B -58.01(6)
C24A Ir1 C24B C23B 24.5
C23A Ir1 C24B C23B -15.6
C21B Ir1 C24B C23B -78.53(7)
P1 Ir1 C24B C23B -73.5(5)
N1 Ir1 C24B C20B -162.88(17)
C7 Ir1 C24B C20B -76.86(17)
C21A Ir1 C24B C20B 15.4
C20A Ir1 C24B C20B -27.0
C22A Ir1 C24B C20B 57.99(6)
C23B Ir1 C24B C20B 116.01(6)
C24A Ir1 C24B C20B 140.5
C23A Ir1 C24B C20B 100.37(7)
C21B Ir1 C24B C20B 37.5
P1 Ir1 C24B C20B 42.5(5)
N1 Ir1 C24B C29B -41.09(17)
C7 Ir1 C24B C29B 44.93(18)
C21A Ir1 C24B C29B 137.15(5)
C20B Ir1 C24B C29B 121.79(6)
C20A Ir1 C24B C29B 94.76(7)
C22A Ir1 C24B C29B 179.8
C23B Ir1 C24B C29B -122.20(6)
C24A Ir1 C24B C29B -97.68(7)
C23A Ir1 C24B C29B -137.8
C21B Ir1 C24B C29B 159.3
P1 Ir1 C24B C29B 164.3(4)
O1 S1 C31 F1 59.7(8)
O3 S1 C31 F1 -61.1(8)
O2 S1 C31 F1 179.9(7)
O1 S1 C31 F2 -60.4(6)
O3 S1 C31 F2 178.7(6)
O2 S1 C31 F2 59.8(6)
O1 S1 C31 F3 -178.8(6)
O3 S1 C31 F3 60.3(7)
O2 S1 C31 F3 -58.7(6)
